data_7708508
loop_
_publ_author_name
'Golding, Taryn'
'Mbaba, Mziyanda'
'Smith, Gregory'

_publ_section_title
;
 Modular synthesis of antimalarial quinoline-based PGM metallarectangles
;
_journal_name_full 'Dalton Transactions'
_journal_paper_doi 10.1039/D1DT02842A
_journal_year 2021
_chemical_formula_sum 'C39 H44 Cl20 Ir2 N2'
_chemical_formula_weight 1634.16
_space_group_crystal_system triclinic
_space_group_IT_number 2
_space_group_name_Hall '-P 1'
_space_group_name_H-M_alt 'P -1'
_atom_sites_solution_hydrogens geom
_atom_sites_solution_primary direct
_atom_sites_solution_secondary difmap
_audit_creation_method SHELXL-2018/3
_audit_update_record
;
2021-06-14 deposited with the CCDC.	2021-10-04 downloaded from the CCDC.
;
_cell_angle_alpha 69.543(3)
_cell_angle_beta 81.622(3)
_cell_angle_gamma 76.793(4)
_cell_formula_units_Z 2
_cell_length_a 11.606(2)
_cell_length_b 16.230(3)
_cell_length_c 16.353(3)
_cell_measurement_reflns_used 3458
_cell_measurement_temperature 100(2)
_cell_measurement_theta_max 23.85
_cell_measurement_theta_min 2.466
_cell_volume 2802.4(9)
_computing_cell_refinement 'SAINT (7.60a, Bruker AXS Inc., Madison, WI, USA, 2006)'
_computing_data_collection 'SAINT (7.60a, Bruker AXS Inc., Madison, WI, USA, 2006)'
_computing_data_reduction 'SAINT (7.60a, Bruker AXS Inc., Madison, WI, USA, 2006)'
_computing_molecular_graphics 'X-Seed (Barbour, 2001'
_computing_publication_material 'SHELXL-2014/7 (Sheldrick, 2014)'
_computing_structure_refinement 'SHELXL-2014/7 (Sheldrick, 2014)'
_computing_structure_solution 'SHELXS-97 (Sheldrick, 1997)'
_diffrn_ambient_temperature 100(2)
_diffrn_measured_fraction_theta_full 0.997
_diffrn_measured_fraction_theta_max 0.993
_diffrn_measurement_device_type 'Bruker Kappa Duo Apex II Diffractometer'
_diffrn_measurement_method '0.5\% \f scans and \w scans'
_diffrn_radiation_type MoK\a
_diffrn_radiation_wavelength 0.71073
_diffrn_reflns_av_R_equivalents 0.1018
_diffrn_reflns_av_unetI/netI 0.1148
_diffrn_reflns_Laue_measured_fraction_full 0.997
_diffrn_reflns_Laue_measured_fraction_max 0.993
_diffrn_reflns_limit_h_max 15
_diffrn_reflns_limit_h_min -15
_diffrn_reflns_limit_k_max 21
_diffrn_reflns_limit_k_min -21
_diffrn_reflns_limit_l_max 21
_diffrn_reflns_limit_l_min -21
_diffrn_reflns_number 48059
_diffrn_reflns_point_group_measured_fraction_full 0.997
_diffrn_reflns_point_group_measured_fraction_max 0.993
_diffrn_reflns_theta_full 25.242
_diffrn_reflns_theta_max 28.289
_diffrn_reflns_theta_min 1.563
_diffrn_source 'fine-focus sealed tube'
_exptl_absorpt_coefficient_mu 5.729
_exptl_absorpt_correction_T_max 1.000
_exptl_absorpt_correction_T_min 0.725
_exptl_absorpt_correction_type multi-scan
_exptl_absorpt_process_details 'SADABS (Sheldrick, 2001)'
_exptl_crystal_colour brown
_exptl_crystal_density_diffrn 1.937
_exptl_crystal_density_meas ?
_exptl_crystal_description block
_exptl_crystal_F_000 1572
_exptl_crystal_size_max 0.110
_exptl_crystal_size_mid 0.080
_exptl_crystal_size_min 0.060
_exptl_transmission_factor_max 1.000
_exptl_transmission_factor_min 0.725
_refine_diff_density_max 2.166
_refine_diff_density_min -1.748
_refine_diff_density_rms 0.228
_refine_ls_extinction_method none
_refine_ls_goodness_of_fit_ref 0.987
_refine_ls_hydrogen_treatment constr
_refine_ls_matrix_type full
_refine_ls_number_parameters 683
_refine_ls_number_reflns 13844
_refine_ls_number_restraints 176
_refine_ls_restrained_S_all 0.982
_refine_ls_R_factor_all 0.0954
_refine_ls_R_factor_gt 0.0548
_refine_ls_shift/su_max 0.001
_refine_ls_shift/su_mean 0.000
_refine_ls_structure_factor_coef Fsqd
_refine_ls_weighting_details 'w=1/[\s^2^(Fo^2^)+(0.0458P)^2^] where P=(Fo^2^+2Fc^2^)/3'
_refine_ls_weighting_scheme calc
_refine_ls_wR_factor_gt 0.1106
_refine_ls_wR_factor_ref 0.1271
_reflns_Friedel_coverage 0.000
_reflns_number_gt 9029
_reflns_number_total 13844
_reflns_threshold_expression 'I > 2\s(I)'
_cod_data_source_file d1dt02842a2.cif
_cod_data_source_block TG35
_cod_depositor_comments
;
The following automatic conversions were performed:

data item '_exptl_crystal_density_meas' value 'not measured' was
changed to '?' -- the value is perceived as not measured.

Automatic conversion script
Id: cif_fix_values 7556 2019-12-06 15:28:31Z antanas 
;
_cod_original_cell_volume 2802.5(8)
_cod_database_code 7708508
_shelx_shelxl_version_number 2018/3
_shelx_space_group_comment
;
The symmetry employed for this shelxl refinement is uniquely defined
by the following loop, which should always be used as a source of
symmetry information in preference to the above space-group names.
They are only intended as comments.
;
_shelx_estimated_absorpt_t_min 0.571
_shelx_estimated_absorpt_t_max 0.725

loop_
_space_group_symop_operation_xyz
'x, y, z'
'-x, -y, -z'

loop_
_atom_site_label
_atom_site_type_symbol
_atom_site_fract_x
_atom_site_fract_y
_atom_site_fract_z
_atom_site_U_iso_or_equiv
_atom_site_adp_type
_atom_site_occupancy
_atom_site_site_symmetry_order
_atom_site_calc_flag
_atom_site_refinement_flags_posn
_atom_site_refinement_flags_adp
_atom_site_refinement_flags_occupancy
_atom_site_disorder_assembly
_atom_site_disorder_group
Ir1 Ir 0.76816(3) 0.78163(2) 0.49490(2) 0.01766(9) Uani 1 1 d . . . . .
Cl1 Cl 0.62800(19) 0.84100(12) 0.59319(13) 0.0260(4) Uani 1 1 d . . . . .
Cl2 Cl 0.63168(18) 0.68721(12) 0.50027(13) 0.0253(4) Uani 1 1 d . . . . .
Cl3 Cl 0.10342(19) 1.30681(13) 0.03648(14) 0.0307(5) Uani 1 1 d . . . . .
Cl4 Cl 0.21691(18) 1.21474(12) -0.11689(13) 0.0263(4) Uani 1 1 d . . . . .
Cl5 Cl 0.6525(2) 1.11835(19) -0.20579(14) 0.0431(6) Uani 1 1 d . . . . .
Cl6 Cl 0.3528(2) 0.94442(14) 0.42229(15) 0.0374(5) Uani 1 1 d . . . . .
Cl7 Cl 0.2355(3) 0.80671(19) 0.42309(17) 0.0544(7) Uani 1 1 d . . . . .
Cl8 Cl 0.2745(2) 0.82359(18) 0.58587(15) 0.0474(7) Uani 1 1 d . . . . .
Cl9 Cl 0.4099(2) 0.69938(16) 0.79213(15) 0.0447(6) Uani 1 1 d . . . . .
Cl10 Cl 0.4268(3) 0.58997(18) 0.68322(18) 0.0607(9) Uani 1 1 d . . . . .
Cl11 Cl 0.6334(3) 0.5882(2) 0.76288(19) 0.0700(9) Uani 1 1 d . . . . .
Cl12 Cl 0.4376(2) 0.60826(19) 0.4503(2) 0.0602(8) Uani 1 1 d . . . . .
Cl13 Cl 0.2620(3) 0.61443(19) 0.34149(19) 0.0673(9) Uani 1 1 d . . . . .
Cl14 Cl 0.2124(3) 0.5629(2) 0.5274(2) 0.0725(10) Uani 1 1 d . . . . .
Cl15 Cl 0.1232(2) 1.06345(17) 0.23915(19) 0.0544(7) Uani 1 1 d . . . . .
Cl16 Cl -0.0095(2) 1.03382(17) 0.11941(17) 0.0493(7) Uani 1 1 d . . . . .
Cl17 Cl -0.1276(3) 1.1357(2) 0.23126(18) 0.0589(8) Uani 1 1 d . . . . .
Cl18 Cl 0.1390(3) 0.60894(18) 0.15717(19) 0.0581(8) Uani 1 1 d . . . . .
Cl19 Cl 0.1142(3) 0.79338(19) 0.14320(19) 0.0556(7) Uani 1 1 d . . . . .
Cl20 Cl 0.1872(2) 0.7389(2) -0.00986(17) 0.0597(8) Uani 1 1 d . . . . .
N1 N 0.6736(6) 0.8800(4) 0.3915(4) 0.0210(14) Uani 1 1 d . . . . .
N2 N 0.3758(6) 1.2065(4) 0.0330(4) 0.0195(14) Uani 1 1 d . . . . .
C1 C 0.6477(7) 0.9663(5) 0.3863(5) 0.0195(17) Uani 1 1 d . . . . .
H1 H 0.662723 0.982357 0.433818 0.023 Uiso 1 1 calc R U . . .
C2 C 0.5991(7) 1.0333(5) 0.3130(5) 0.0211(18) Uani 1 1 d . . . . .
H2 H 0.582949 1.094129 0.310675 0.025 Uiso 1 1 calc R U . . .
C3 C 0.5744(7) 1.0118(5) 0.2434(5) 0.0211(17) Uani 1 1 d . . . . .
C4 C 0.6059(7) 0.9208(5) 0.2491(5) 0.0243(18) Uani 1 1 d . . . . .
H4 H 0.594772 0.902861 0.201825 0.029 Uiso 1 1 calc R U . . .
C5 C 0.6537(7) 0.8571(5) 0.3250(5) 0.0220(18) Uani 1 1 d . . . . .
H5 H 0.672449 0.795750 0.329154 0.026 Uiso 1 1 calc R U . . .
C6 C 0.5123(7) 1.0803(5) 0.1697(5) 0.0205(17) Uani 1 1 d . . . . .
C7 C 0.4147(7) 1.1403(5) 0.1854(5) 0.0249(18) Uani 1 1 d . . . . .
H7 H 0.390941 1.139778 0.243668 0.030 Uiso 1 1 calc R U . . .
C8 C 0.3492(7) 1.2027(5) 0.1160(5) 0.0209(17) Uani 1 1 d . . . . .
H8 H 0.282966 1.243898 0.129140 0.025 Uiso 1 1 calc R U . . .
C9 C 0.4728(7) 1.1492(5) 0.0138(5) 0.0240(18) Uani 1 1 d . . . . .
C10 C 0.5057(7) 1.1549(5) -0.0746(5) 0.0236(18) Uani 1 1 d . . . . .
H10 H 0.456099 1.194317 -0.119286 0.028 Uiso 1 1 calc R U . . .
C11 C 0.6091(8) 1.1033(6) -0.0956(5) 0.031(2) Uani 1 1 d . . . . .
C12 C 0.6830(7) 1.0412(6) -0.0320(5) 0.0289(19) Uani 1 1 d . . . . .
H12 H 0.753209 1.005496 -0.048500 0.035 Uiso 1 1 calc R U . . .
C13 C 0.6526(7) 1.0328(5) 0.0535(5) 0.0249(18) Uani 1 1 d . . . . .
H13 H 0.702582 0.991084 0.096842 0.030 Uiso 1 1 calc R U . . .
C14 C 0.5468(7) 1.0855(5) 0.0794(5) 0.0214(17) Uani 1 1 d . . . . .
C15 C 0.3329(8) 0.8337(5) 0.4782(5) 0.0272(19) Uani 1 1 d . . . . .
H15 H 0.411239 0.791954 0.479568 0.033 Uiso 1 1 calc R U . . .
C16 C 0.5012(8) 0.6551(6) 0.7160(6) 0.036(2) Uani 1 1 d . . . . .
H16 H 0.521489 0.705516 0.663573 0.043 Uiso 1 1 calc R U . . .
C17 C 0.3229(8) 0.5575(6) 0.4433(6) 0.036(2) Uani 1 1 d . . . . .
H17 H 0.355358 0.493432 0.448445 0.043 Uiso 1 1 calc R U . . .
C18 C 0.0051(8) 1.1097(6) 0.1717(6) 0.037(2) Uani 1 1 d . . . . .
H18 H 0.022265 1.166083 0.125757 0.044 Uiso 1 1 calc R U . . .
C19 C 0.0984(8) 0.7207(6) 0.0892(6) 0.039(2) Uani 1 1 d . . . . .
H19 H 0.013489 0.731987 0.076409 0.046 Uiso 1 1 calc R U . . .
C21 C 0.9273(7) 0.8219(5) 0.5032(5) 0.0204(17) Uani 1 1 d . . . . .
C22 C 0.9373(7) 0.8009(5) 0.4252(5) 0.0221(18) Uani 1 1 d . . . . .
C23 C 0.9245(7) 0.7095(5) 0.4454(5) 0.0237(18) Uani 1 1 d . . . . .
C24 C 0.9144(7) 0.6725(5) 0.5402(5) 0.0257(19) Uani 1 1 d . . . . .
C25 C 0.9167(7) 0.7397(5) 0.5766(5) 0.0231(18) Uani 1 1 d . . . . .
C26 C 0.9391(8) 0.9092(5) 0.5117(6) 0.036(2) Uani 1 1 d . . . . .
H26A H 1.021924 0.906841 0.519859 0.054 Uiso 1 1 calc R U . . .
H26B H 0.888448 0.918862 0.562195 0.054 Uiso 1 1 calc R U . . .
H26C H 0.914637 0.958516 0.458445 0.054 Uiso 1 1 calc R U . . .
C27 C 0.9506(8) 0.8653(6) 0.3326(6) 0.037(2) Uani 1 1 d . . . . .
H27A H 0.901005 0.854614 0.295139 0.055 Uiso 1 1 calc R U . . .
H27B H 1.033840 0.855621 0.310087 0.055 Uiso 1 1 calc R U . . .
H27C H 0.925690 0.927045 0.332982 0.055 Uiso 1 1 calc R U . . .
C28 C 0.9277(9) 0.6598(6) 0.3830(6) 0.038(2) Uani 1 1 d . . . . .
H28A H 0.902957 0.702464 0.326303 0.057 Uiso 1 1 calc R U . . .
H28B H 0.873717 0.617226 0.406323 0.057 Uiso 1 1 calc R U . . .
H28C H 1.008642 0.627265 0.375639 0.057 Uiso 1 1 calc R U . . .
C29 C 0.9044(8) 0.5772(5) 0.5924(6) 0.040(2) Uani 1 1 d . . . . .
H29A H 0.982086 0.543131 0.612638 0.059 Uiso 1 1 calc R U . . .
H29B H 0.877292 0.550113 0.555454 0.059 Uiso 1 1 calc R U . . .
H29C H 0.847219 0.576339 0.642918 0.059 Uiso 1 1 calc R U . . .
C30 C 0.9109(9) 0.7306(6) 0.6709(6) 0.040(2) Uani 1 1 d . . . . .
H30A H 0.882635 0.675568 0.706591 0.060 Uiso 1 1 calc R U . . .
H30B H 0.856242 0.782346 0.681202 0.060 Uiso 1 1 calc R U . . .
H30C H 0.990153 0.727973 0.686952 0.060 Uiso 1 1 calc R U . . .
C31 C 0.325(2) 1.4389(13) -0.0614(13) 0.036(3) Uani 0.606(9) 1 d . U P A 1
C32 C 0.2195(18) 1.4682(10) -0.1031(13) 0.036(3) Uani 0.606(9) 1 d . U P A 1
C33 C 0.240(2) 1.4380(11) -0.1781(11) 0.033(3) Uani 0.606(9) 1 d . U P A 1
C34 C 0.3548(19) 1.3896(13) -0.1862(16) 0.032(3) Uani 0.606(9) 1 d . U P A 1
C35 C 0.4143(17) 1.3917(11) -0.1144(13) 0.035(3) Uani 0.606(9) 1 d . U P A 1
C36 C 0.3561(19) 1.4547(11) 0.0168(11) 0.057(5) Uani 0.606(9) 1 d . U P A 1
H36A H 0.388983 1.509533 -0.002198 0.086 Uiso 0.606(9) 1 calc R U P A 1
H36B H 0.414965 1.403802 0.048061 0.086 Uiso 0.606(9) 1 calc R U P A 1
H36C H 0.284480 1.461321 0.055705 0.086 Uiso 0.606(9) 1 calc R U P A 1
C37 C 0.1128(16) 1.5202(10) -0.0739(12) 0.055(5) Uani 0.606(9) 1 d . U P A 1
H37A H 0.111654 1.507356 -0.010597 0.083 Uiso 0.606(9) 1 calc R U P A 1
H37B H 0.042922 1.504141 -0.087129 0.083 Uiso 0.606(9) 1 calc R U P A 1
H37C H 0.111793 1.584180 -0.104123 0.083 Uiso 0.606(9) 1 calc R U P A 1
C38 C 0.1405(15) 1.4596(10) -0.2360(10) 0.045(4) Uani 0.606(9) 1 d . U P A 1
H38A H 0.154129 1.416374 -0.267457 0.067 Uiso 0.606(9) 1 calc R U P A 1
H38B H 0.137312 1.520190 -0.278178 0.067 Uiso 0.606(9) 1 calc R U P A 1
H38C H 0.065164 1.456424 -0.200186 0.067 Uiso 0.606(9) 1 calc R U P A 1
C39 C 0.4041(18) 1.3566(10) -0.2613(10) 0.046(4) Uani 0.606(9) 1 d . U P A 1
H39A H 0.350571 1.322126 -0.270000 0.068 Uiso 0.606(9) 1 calc R U P A 1
H39B H 0.482286 1.318303 -0.248578 0.068 Uiso 0.606(9) 1 calc R U P A 1
H39C H 0.411728 1.407834 -0.314424 0.068 Uiso 0.606(9) 1 calc R U P A 1
C40 C 0.5432(15) 1.3592(10) -0.0979(12) 0.052(4) Uani 0.606(9) 1 d . U P A 1
H40A H 0.580522 1.321910 -0.134136 0.078 Uiso 0.606(9) 1 calc R U P A 1
H40B H 0.551153 1.323778 -0.036028 0.078 Uiso 0.606(9) 1 calc R U P A 1
H40C H 0.582143 1.410703 -0.112929 0.078 Uiso 0.606(9) 1 calc R U P A 1
C41 C 0.285(3) 1.4541(19) -0.078(2) 0.034(4) Uani 0.394(9) 1 d . U P A 2
C42 C 0.227(3) 1.456(2) -0.149(2) 0.041(4) Uani 0.394(9) 1 d . U P A 2
C43 C 0.323(4) 1.409(2) -0.196(3) 0.036(4) Uani 0.394(9) 1 d . U P A 2
C44 C 0.426(3) 1.3790(15) -0.1520(17) 0.030(4) Uani 0.394(9) 1 d . U P A 2
C45 C 0.403(3) 1.4052(17) -0.0782(17) 0.030(4) Uani 0.394(9) 1 d . U P A 2
C46 C 0.230(2) 1.4950(15) -0.0055(17) 0.043(5) Uani 0.394(9) 1 d . U P A 2
H46A H 0.184094 1.555229 -0.032033 0.064 Uiso 0.394(9) 1 calc R U P A 2
H46B H 0.293205 1.498490 0.026083 0.064 Uiso 0.394(9) 1 calc R U P A 2
H46C H 0.177374 1.457159 0.035443 0.064 Uiso 0.394(9) 1 calc R U P A 2
C47 C 0.110(3) 1.5045(19) -0.172(2) 0.065(7) Uani 0.394(9) 1 d . U P A 2
H47A H 0.052135 1.481674 -0.124723 0.097 Uiso 0.394(9) 1 calc R U P A 2
H47B H 0.092699 1.496851 -0.225900 0.097 Uiso 0.394(9) 1 calc R U P A 2
H47C H 0.106279 1.568181 -0.182447 0.097 Uiso 0.394(9) 1 calc R U P A 2
C48 C 0.300(3) 1.3976(19) -0.2798(17) 0.059(6) Uani 0.394(9) 1 d . U P A 2
H48A H 0.229380 1.440835 -0.304095 0.089 Uiso 0.394(9) 1 calc R U P A 2
H48B H 0.287135 1.336604 -0.267281 0.089 Uiso 0.394(9) 1 calc R U P A 2
H48C H 0.368595 1.407794 -0.322137 0.089 Uiso 0.394(9) 1 calc R U P A 2
C49 C 0.548(2) 1.3431(14) -0.1871(14) 0.036(5) Uani 0.394(9) 1 d . U P A 2
H49A H 0.545447 1.348811 -0.248516 0.054 Uiso 0.394(9) 1 calc R U P A 2
H49B H 0.572717 1.279812 -0.152810 0.054 Uiso 0.394(9) 1 calc R U P A 2
H49C H 0.605064 1.377311 -0.182731 0.054 Uiso 0.394(9) 1 calc R U P A 2
C50 C 0.497(2) 1.3845(16) -0.0122(15) 0.037(5) Uani 0.394(9) 1 d . U P A 2
H50A H 0.547686 1.326059 -0.007457 0.056 Uiso 0.394(9) 1 calc R U P A 2
H50B H 0.456862 1.383230 0.045209 0.056 Uiso 0.394(9) 1 calc R U P A 2
H50C H 0.545208 1.430962 -0.032483 0.056 Uiso 0.394(9) 1 calc R U P A 2
Ir2A Ir 0.2693(5) 1.3200(5) -0.0620(4) 0.0176(5) Uani 0.606(9) 1 d . U P A 1
Ir2B Ir 0.2901(8) 1.3187(7) -0.0687(7) 0.0217(11) Uani 0.394(9) 1 d . U P A 2

loop_
_atom_site_aniso_label
_atom_site_aniso_U_11
_atom_site_aniso_U_22
_atom_site_aniso_U_33
_atom_site_aniso_U_23
_atom_site_aniso_U_13
_atom_site_aniso_U_12
Ir1 0.02181(18) 0.01270(14) 0.01899(17) -0.00412(12) -0.00556(13) -0.00347(12)
Cl1 0.0341(12) 0.0203(9) 0.0224(10) -0.0076(8) -0.0009(9) -0.0024(9)
Cl2 0.0274(11) 0.0194(9) 0.0306(11) -0.0050(8) -0.0089(9) -0.0081(8)
Cl3 0.0357(13) 0.0247(10) 0.0308(12) -0.0086(9) -0.0117(10) 0.0010(9)
Cl4 0.0277(11) 0.0205(9) 0.0341(12) -0.0108(9) -0.0102(9) -0.0035(8)
Cl5 0.0290(13) 0.0824(18) 0.0220(11) -0.0211(12) -0.0009(9) -0.0129(12)
Cl6 0.0386(14) 0.0288(11) 0.0388(13) -0.0041(10) 0.0009(11) -0.0083(10)
Cl7 0.0621(19) 0.0705(18) 0.0490(16) -0.0297(14) -0.0023(14) -0.0341(16)
Cl8 0.0565(17) 0.0603(16) 0.0216(12) -0.0053(11) -0.0032(11) -0.0163(14)
Cl9 0.0507(16) 0.0491(14) 0.0303(13) -0.0156(11) -0.0054(11) 0.0037(12)
Cl10 0.094(2) 0.0533(16) 0.0499(16) -0.0218(13) 0.0138(16) -0.0486(17)
Cl11 0.062(2) 0.069(2) 0.0472(18) -0.0004(15) -0.0070(15) 0.0229(16)
Cl12 0.0430(17) 0.0637(18) 0.083(2) -0.0261(16) -0.0200(15) -0.0147(14)
Cl13 0.096(3) 0.0614(18) 0.0526(17) -0.0055(14) -0.0393(17) -0.0307(18)
Cl14 0.089(2) 0.070(2) 0.068(2) -0.0288(17) 0.0309(18) -0.0461(19)
Cl15 0.0530(17) 0.0429(14) 0.0661(19) -0.0107(13) -0.0190(14) -0.0090(13)
Cl16 0.0513(17) 0.0496(15) 0.0502(16) -0.0204(13) 0.0003(13) -0.0124(13)
Cl17 0.0524(18) 0.0697(19) 0.0408(16) -0.0170(14) 0.0078(13) 0.0065(14)
Cl18 0.0602(19) 0.0485(15) 0.0585(18) -0.0028(13) -0.0274(15) -0.0053(14)
Cl19 0.0547(18) 0.0643(18) 0.0624(18) -0.0313(15) -0.0075(14) -0.0213(15)
Cl20 0.0349(15) 0.093(2) 0.0314(14) -0.0112(14) -0.0059(11) 0.0131(14)
N1 0.023(4) 0.020(3) 0.020(4) -0.010(3) -0.001(3) 0.000(3)
N2 0.023(4) 0.013(3) 0.020(4) -0.002(3) -0.010(3) 0.001(3)
C1 0.019(4) 0.019(4) 0.022(4) -0.012(3) 0.002(3) -0.002(3)
C2 0.029(5) 0.012(3) 0.020(4) 0.004(3) -0.009(3) -0.007(3)
C3 0.023(4) 0.020(4) 0.022(4) -0.011(3) -0.002(3) -0.002(3)
C4 0.029(5) 0.021(4) 0.027(5) -0.008(3) -0.019(4) -0.002(4)
C5 0.033(5) 0.011(3) 0.021(4) -0.004(3) -0.013(4) 0.003(3)
C6 0.020(4) 0.021(4) 0.018(4) 0.002(3) -0.008(3) -0.007(3)
C7 0.031(5) 0.015(4) 0.023(4) 0.001(3) -0.006(4) -0.001(4)
C8 0.021(4) 0.021(4) 0.021(4) -0.008(3) -0.003(3) -0.004(3)
C9 0.022(5) 0.024(4) 0.029(5) -0.009(4) -0.003(4) -0.009(4)
C10 0.024(5) 0.028(4) 0.016(4) 0.002(3) -0.006(3) -0.011(4)
C11 0.033(5) 0.042(5) 0.020(4) -0.009(4) 0.004(4) -0.019(4)
C12 0.019(5) 0.035(5) 0.030(5) -0.013(4) -0.001(4) 0.004(4)
C13 0.025(5) 0.027(4) 0.021(4) -0.005(3) 0.001(4) -0.007(4)
C14 0.021(4) 0.020(4) 0.025(4) -0.006(3) -0.004(3) -0.009(3)
C15 0.025(5) 0.033(5) 0.025(5) -0.009(4) -0.005(4) -0.007(4)
C16 0.044(6) 0.028(5) 0.035(5) -0.002(4) -0.010(4) -0.012(4)
C17 0.041(6) 0.039(5) 0.034(5) -0.019(4) -0.009(4) -0.005(4)
C18 0.032(5) 0.035(5) 0.033(5) -0.006(4) -0.001(4) 0.005(4)
C19 0.034(6) 0.044(6) 0.039(6) -0.012(5) -0.015(4) -0.005(5)
C21 0.019(4) 0.013(3) 0.028(4) -0.002(3) -0.007(3) -0.006(3)
C22 0.019(4) 0.014(4) 0.030(5) -0.008(3) -0.001(4) 0.001(3)
C23 0.019(4) 0.019(4) 0.032(5) -0.010(4) -0.011(4) 0.008(3)
C24 0.025(5) 0.021(4) 0.032(5) -0.010(4) -0.007(4) -0.002(4)
C25 0.019(4) 0.023(4) 0.024(4) -0.004(3) -0.011(3) 0.001(3)
C26 0.032(5) 0.029(5) 0.054(6) -0.018(4) -0.009(5) -0.008(4)
C27 0.028(5) 0.033(5) 0.040(6) 0.000(4) 0.002(4) -0.009(4)
C28 0.051(6) 0.032(5) 0.041(6) -0.023(4) 0.008(5) -0.015(5)
C29 0.031(5) 0.022(4) 0.058(7) -0.003(4) -0.008(5) -0.004(4)
C30 0.046(6) 0.042(5) 0.034(5) -0.007(4) -0.014(5) -0.016(5)
C31 0.057(7) 0.021(6) 0.037(6) -0.005(5) -0.017(5) -0.016(5)
C32 0.052(6) 0.020(5) 0.035(6) -0.001(5) -0.010(5) -0.011(5)
C33 0.051(6) 0.017(6) 0.027(6) 0.004(5) -0.011(5) -0.012(5)
C34 0.046(7) 0.020(6) 0.031(6) -0.001(5) -0.005(5) -0.018(5)
C35 0.047(6) 0.019(6) 0.041(7) -0.004(5) -0.016(6) -0.013(5)
C36 0.099(13) 0.037(8) 0.053(9) -0.021(7) -0.031(8) -0.017(9)
C37 0.066(9) 0.024(8) 0.067(11) -0.013(7) 0.005(9) 0.000(7)
C38 0.059(9) 0.029(8) 0.026(8) 0.022(6) -0.023(7) -0.007(7)
C39 0.078(11) 0.030(8) 0.022(7) 0.000(6) 0.012(7) -0.020(8)
C40 0.048(7) 0.036(8) 0.072(11) -0.001(8) -0.015(7) -0.029(7)
C41 0.048(9) 0.020(8) 0.034(8) -0.004(6) -0.008(7) -0.011(7)
C42 0.055(9) 0.025(8) 0.039(8) 0.005(7) -0.014(7) -0.018(7)
C43 0.062(9) 0.021(8) 0.032(8) 0.000(6) -0.012(7) -0.029(7)
C44 0.058(8) 0.017(7) 0.025(7) -0.008(6) -0.005(6) -0.021(6)
C45 0.048(8) 0.020(7) 0.022(7) -0.005(6) -0.004(6) -0.012(7)
C46 0.049(13) 0.022(10) 0.061(12) -0.021(9) 0.002(10) -0.005(9)
C47 0.062(12) 0.050(13) 0.070(15) 0.007(12) -0.035(10) -0.014(10)
C48 0.091(17) 0.054(13) 0.037(11) -0.005(10) -0.025(10) -0.028(13)
C49 0.065(10) 0.033(10) 0.019(10) -0.012(8) 0.010(8) -0.028(9)
C50 0.047(11) 0.041(11) 0.027(10) -0.010(9) -0.010(8) -0.011(10)
Ir2A 0.0209(15) 0.0173(5) 0.0152(6) -0.0041(4) -0.0042(8) -0.0052(8)
Ir2B 0.026(3) 0.0150(10) 0.025(2) -0.0003(11) -0.0123(17) -0.0083(16)

loop_
_atom_type_symbol
_atom_type_description
_atom_type_scat_dispersion_real
_atom_type_scat_dispersion_imag
_atom_type_scat_source
C C 0.0033 0.0016 'International Tables Vol C Tables 4.2.6.8 and 6.1.1.4'
H H 0.0000 0.0000 'International Tables Vol C Tables 4.2.6.8 and 6.1.1.4'
N N 0.0061 0.0033 'International Tables Vol C Tables 4.2.6.8 and 6.1.1.4'
Cl Cl 0.1484 0.1585 'International Tables Vol C Tables 4.2.6.8 and 6.1.1.4'
Ir Ir -1.4442 7.9887 'International Tables Vol C Tables 4.2.6.8 and 6.1.1.4'

loop_
_geom_angle_atom_site_label_1
_geom_angle_atom_site_label_2
_geom_angle_atom_site_label_3
_geom_angle
_geom_angle_site_symmetry_1
_geom_angle_site_symmetry_3
_geom_angle_publ_flag
N1 Ir1 C21 109.3(3) . . ?
N1 Ir1 C23 110.9(3) . . ?
C21 Ir1 C23 66.3(3) . . ?
N1 Ir1 C22 92.7(3) . . ?
C21 Ir1 C22 38.5(3) . . ?
C23 Ir1 C22 39.2(3) . . ?
N1 Ir1 C24 150.4(3) . . ?
C21 Ir1 C24 65.5(3) . . ?
C23 Ir1 C24 39.5(3) . . ?
C22 Ir1 C24 64.8(3) . . ?
N1 Ir1 C25 148.9(3) . . ?
C21 Ir1 C25 39.8(3) . . ?
C23 Ir1 C25 65.9(3) . . ?
C22 Ir1 C25 64.9(3) . . ?
C24 Ir1 C25 38.3(3) . . ?
N1 Ir1 Cl1 87.26(18) . . ?
C21 Ir1 Cl1 103.3(2) . . ?
C23 Ir1 Cl1 161.0(2) . . ?
C22 Ir1 Cl1 138.8(2) . . ?
C24 Ir1 Cl1 122.4(2) . . ?
C25 Ir1 Cl1 95.8(2) . . ?
N1 Ir1 Cl2 86.85(17) . . ?
C21 Ir1 Cl2 160.6(2) . . ?
C23 Ir1 Cl2 98.4(2) . . ?
C22 Ir1 Cl2 133.5(2) . . ?
C24 Ir1 Cl2 95.1(2) . . ?
C25 Ir1 Cl2 124.2(2) . . ?
Cl1 Ir1 Cl2 87.64(7) . . ?
C5 N1 C1 119.5(7) . . ?
C5 N1 Ir1 118.8(5) . . ?
C1 N1 Ir1 121.1(5) . . ?
C8 N2 C9 118.5(7) . . ?
C8 N2 Ir2B 119.4(6) . . ?
C9 N2 Ir2B 120.8(6) . . ?
C8 N2 Ir2A 114.7(6) . . ?
C9 N2 Ir2A 126.3(5) . . ?
N1 C1 C2 121.6(7) . . ?
N1 C1 H1 119.2 . . ?
C2 C1 H1 119.2 . . ?
C3 C2 C1 120.5(7) . . ?
C3 C2 H2 119.8 . . ?
C1 C2 H2 119.8 . . ?
C2 C3 C4 116.9(7) . . ?
C2 C3 C6 121.0(7) . . ?
C4 C3 C6 122.0(7) . . ?
C5 C4 C3 119.5(7) . . ?
C5 C4 H4 120.3 . . ?
C3 C4 H4 120.3 . . ?
N1 C5 C4 122.0(7) . . ?
N1 C5 H5 119.0 . . ?
C4 C5 H5 119.0 . . ?
C7 C6 C14 117.5(7) . . ?
C7 C6 C3 119.8(7) . . ?
C14 C6 C3 122.6(7) . . ?
C6 C7 C8 120.7(8) . . ?
C6 C7 H7 119.7 . . ?
C8 C7 H7 119.7 . . ?
N2 C8 C7 123.1(8) . . ?
N2 C8 H8 118.4 . . ?
C7 C8 H8 118.4 . . ?
N2 C9 C10 119.4(7) . . ?
N2 C9 C14 122.4(7) . . ?
C10 C9 C14 118.1(8) . . ?
C11 C10 C9 120.0(8) . . ?
C11 C10 H10 120.0 . . ?
C9 C10 H10 120.0 . . ?
C10 C11 C12 122.4(8) . . ?
C10 C11 Cl5 118.7(7) . . ?
C12 C11 Cl5 118.9(7) . . ?
C13 C12 C11 119.0(8) . . ?
C13 C12 H12 120.5 . . ?
C11 C12 H12 120.5 . . ?
C12 C13 C14 121.2(8) . . ?
C12 C13 H13 119.4 . . ?
C14 C13 H13 119.4 . . ?
C13 C14 C9 119.2(7) . . ?
C13 C14 C6 123.1(7) . . ?
C9 C14 C6 117.6(7) . . ?
Cl7 C15 Cl8 110.0(4) . . ?
Cl7 C15 Cl6 109.2(5) . . ?
Cl8 C15 Cl6 109.7(5) . . ?
Cl7 C15 H15 109.3 . . ?
Cl8 C15 H15 109.3 . . ?
Cl6 C15 H15 109.3 . . ?
Cl9 C16 Cl10 110.2(5) . . ?
Cl9 C16 Cl11 109.9(5) . . ?
Cl10 C16 Cl11 109.6(5) . . ?
Cl9 C16 H16 109.0 . . ?
Cl10 C16 H16 109.0 . . ?
Cl11 C16 H16 109.0 . . ?
Cl14 C17 Cl12 110.0(5) . . ?
Cl14 C17 Cl13 109.4(5) . . ?
Cl12 C17 Cl13 108.9(5) . . ?
Cl14 C17 H17 109.5 . . ?
Cl12 C17 H17 109.5 . . ?
Cl13 C17 H17 109.5 . . ?
Cl17 C18 Cl15 111.2(5) . . ?
Cl17 C18 Cl16 109.8(5) . . ?
Cl15 C18 Cl16 109.9(5) . . ?
Cl17 C18 H18 108.6 . . ?
Cl15 C18 H18 108.6 . . ?
Cl16 C18 H18 108.6 . . ?
Cl19 C19 Cl20 110.7(5) . . ?
Cl19 C19 Cl18 109.5(5) . . ?
Cl20 C19 Cl18 109.8(5) . . ?
Cl19 C19 H19 108.9 . . ?
Cl20 C19 H19 108.9 . . ?
Cl18 C19 H19 108.9 . . ?
C22 C21 C25 107.4(6) . . ?
C22 C21 C26 127.2(7) . . ?
C25 C21 C26 125.1(7) . . ?
C22 C21 Ir1 71.5(4) . . ?
C25 C21 Ir1 71.6(4) . . ?
C26 C21 Ir1 127.4(6) . . ?
C21 C22 C23 110.0(7) . . ?
C21 C22 C27 126.2(7) . . ?
C23 C22 C27 123.7(7) . . ?
C21 C22 Ir1 70.0(4) . . ?
C23 C22 Ir1 70.0(4) . . ?
C27 C22 Ir1 123.3(6) . . ?
C22 C23 C24 105.8(7) . . ?
C22 C23 C28 128.0(7) . . ?
C24 C23 C28 126.2(7) . . ?
C22 C23 Ir1 70.8(4) . . ?
C24 C23 Ir1 70.8(5) . . ?
C28 C23 Ir1 125.6(6) . . ?
C25 C24 C23 109.7(7) . . ?
C25 C24 C29 125.0(8) . . ?
C23 C24 C29 125.4(7) . . ?
C25 C24 Ir1 71.5(5) . . ?
C23 C24 Ir1 69.7(5) . . ?
C29 C24 Ir1 125.7(6) . . ?
C24 C25 C21 107.0(7) . . ?
C24 C25 C30 127.8(7) . . ?
C21 C25 C30 125.2(7) . . ?
C24 C25 Ir1 70.2(5) . . ?
C21 C25 Ir1 68.6(4) . . ?
C30 C25 Ir1 126.8(6) . . ?
C21 C26 H26A 109.5 . . ?
C21 C26 H26B 109.5 . . ?
H26A C26 H26B 109.5 . . ?
C21 C26 H26C 109.5 . . ?
H26A C26 H26C 109.5 . . ?
H26B C26 H26C 109.5 . . ?
C22 C27 H27A 109.5 . . ?
C22 C27 H27B 109.5 . . ?
H27A C27 H27B 109.5 . . ?
C22 C27 H27C 109.5 . . ?
H27A C27 H27C 109.5 . . ?
H27B C27 H27C 109.5 . . ?
C23 C28 H28A 109.5 . . ?
C23 C28 H28B 109.5 . . ?
H28A C28 H28B 109.5 . . ?
C23 C28 H28C 109.5 . . ?
H28A C28 H28C 109.5 . . ?
H28B C28 H28C 109.5 . . ?
C24 C29 H29A 109.5 . . ?
C24 C29 H29B 109.5 . . ?
H29A C29 H29B 109.5 . . ?
C24 C29 H29C 109.5 . . ?
H29A C29 H29C 109.5 . . ?
H29B C29 H29C 109.5 . . ?
C25 C30 H30A 109.5 . . ?
C25 C30 H30B 109.5 . . ?
H30A C30 H30B 109.5 . . ?
C25 C30 H30C 109.5 . . ?
H30A C30 H30C 109.5 . . ?
H30B C30 H30C 109.5 . . ?
C32 C31 C36 130(2) . . ?
C32 C31 C35 107.4(16) . . ?
C36 C31 C35 123(2) . . ?
C32 C31 Ir2A 73.1(10) . . ?
C36 C31 Ir2A 126.3(12) . . ?
C35 C31 Ir2A 69.5(10) . . ?
C31 C32 C33 106.9(18) . . ?
C31 C32 C37 124(2) . . ?
C33 C32 C37 129(2) . . ?
C31 C32 Ir2A 69.8(10) . . ?
C33 C32 Ir2A 69.3(9) . . ?
C37 C32 Ir2A 126.5(11) . . ?
C34 C33 C32 112.9(18) . . ?
C34 C33 C38 128(2) . . ?
C32 C33 C38 119(2) . . ?
C34 C33 Ir2A 70.9(11) . . ?
C32 C33 Ir2A 72.4(9) . . ?
C38 C33 Ir2A 124.1(11) . . ?
C33 C34 C35 105(2) . . ?
C33 C34 C39 125(2) . . ?
C35 C34 C39 130(2) . . ?
C33 C34 Ir2A 71.5(12) . . ?
C35 C34 Ir2A 70.2(11) . . ?
C39 C34 Ir2A 128.7(13) . . ?
C34 C35 C40 127(2) . . ?
C34 C35 C31 108.0(16) . . ?
C40 C35 C31 124.4(18) . . ?
C34 C35 Ir2A 70.4(11) . . ?
C40 C35 Ir2A 128.4(11) . . ?
C31 C35 Ir2A 70.1(10) . . ?
C31 C36 H36A 109.5 . . ?
C31 C36 H36B 109.5 . . ?
H36A C36 H36B 109.5 . . ?
C31 C36 H36C 109.5 . . ?
H36A C36 H36C 109.5 . . ?
H36B C36 H36C 109.5 . . ?
C32 C37 H37A 109.5 . . ?
C32 C37 H37B 109.5 . . ?
H37A C37 H37B 109.5 . . ?
C32 C37 H37C 109.5 . . ?
H37A C37 H37C 109.5 . . ?
H37B C37 H37C 109.5 . . ?
C33 C38 H38A 109.5 . . ?
C33 C38 H38B 109.5 . . ?
H38A C38 H38B 109.5 . . ?
C33 C38 H38C 109.5 . . ?
H38A C38 H38C 109.5 . . ?
H38B C38 H38C 109.5 . . ?
C34 C39 H39A 109.5 . . ?
C34 C39 H39B 109.5 . . ?
H39A C39 H39B 109.5 . . ?
C34 C39 H39C 109.5 . . ?
H39A C39 H39C 109.5 . . ?
H39B C39 H39C 109.5 . . ?
C35 C40 H40A 109.5 . . ?
C35 C40 H40B 109.5 . . ?
H40A C40 H40B 109.5 . . ?
C35 C40 H40C 109.5 . . ?
H40A C40 H40C 109.5 . . ?
H40B C40 H40C 109.5 . . ?
C45 C41 C42 111(3) . . ?
C45 C41 C46 123(3) . . ?
C42 C41 C46 127(3) . . ?
C45 C41 Ir2B 68.3(15) . . ?
C42 C41 Ir2B 72.0(17) . . ?
C46 C41 Ir2B 124.6(18) . . ?
C41 C42 C47 125(4) . . ?
C41 C42 C43 102(3) . . ?
C47 C42 C43 132(3) . . ?
C41 C42 Ir2B 69.5(17) . . ?
C47 C42 Ir2B 132(2) . . ?
C43 C42 Ir2B 68.4(17) . . ?
C44 C43 C42 111(3) . . ?
C44 C43 C48 129(4) . . ?
C42 C43 C48 120(3) . . ?
C44 C43 Ir2B 70.2(16) . . ?
C42 C43 Ir2B 71(2) . . ?
C48 C43 Ir2B 124(2) . . ?
C45 C44 C43 107(3) . . ?
C45 C44 C49 125(3) . . ?
C43 C44 C49 126(3) . . ?
C45 C44 Ir2B 69.6(15) . . ?
C43 C44 Ir2B 71.5(19) . . ?
C49 C44 Ir2B 134.0(16) . . ?
C44 C45 C41 109(3) . . ?
C44 C45 C50 123(3) . . ?
C41 C45 C50 129(3) . . ?
C44 C45 Ir2B 71.8(15) . . ?
C41 C45 Ir2B 72.4(16) . . ?
C50 C45 Ir2B 123.2(16) . . ?
C41 C46 H46A 109.5 . . ?
C41 C46 H46B 109.5 . . ?
H46A C46 H46B 109.5 . . ?
C41 C46 H46C 109.5 . . ?
H46A C46 H46C 109.5 . . ?
H46B C46 H46C 109.5 . . ?
C42 C47 H47A 109.5 . . ?
C42 C47 H47B 109.5 . . ?
H47A C47 H47B 109.5 . . ?
C42 C47 H47C 109.5 . . ?
H47A C47 H47C 109.5 . . ?
H47B C47 H47C 109.5 . . ?
C43 C48 H48A 109.5 . . ?
C43 C48 H48B 109.5 . . ?
H48A C48 H48B 109.5 . . ?
C43 C48 H48C 109.5 . . ?
H48A C48 H48C 109.5 . . ?
H48B C48 H48C 109.5 . . ?
C44 C49 H49A 109.5 . . ?
C44 C49 H49B 109.5 . . ?
H49A C49 H49B 109.5 . . ?
C44 C49 H49C 109.5 . . ?
H49A C49 H49C 109.5 . . ?
H49B C49 H49C 109.5 . . ?
C45 C50 H50A 109.5 . . ?
C45 C50 H50B 109.5 . . ?
H50A C50 H50B 109.5 . . ?
C45 C50 H50C 109.5 . . ?
H50A C50 H50C 109.5 . . ?
H50B C50 H50C 109.5 . . ?
C35 Ir2A C34 39.4(8) . . ?
C35 Ir2A C31 40.4(8) . . ?
C34 Ir2A C31 66.9(9) . . ?
C35 Ir2A C33 62.8(7) . . ?
C34 Ir2A C33 37.6(7) . . ?
C31 Ir2A C33 63.2(7) . . ?
C35 Ir2A N2 94.4(6) . . ?
C34 Ir2A N2 119.2(6) . . ?
C31 Ir2A N2 105.4(6) . . ?
C33 Ir2A N2 155.8(7) . . ?
C35 Ir2A C32 64.3(7) . . ?
C34 Ir2A C32 65.4(8) . . ?
C31 Ir2A C32 37.0(6) . . ?
C33 Ir2A C32 38.3(6) . . ?
N2 Ir2A C32 140.6(7) . . ?
C35 Ir2A Cl3 144.7(7) . . ?
C34 Ir2A Cl3 150.4(6) . . ?
C31 Ir2A Cl3 104.8(7) . . ?
C33 Ir2A Cl3 112.8(7) . . ?
N2 Ir2A Cl3 90.3(3) . . ?
C32 Ir2A Cl3 90.6(5) . . ?
C35 Ir2A Cl4 125.9(6) . . ?
C34 Ir2A Cl4 93.8(7) . . ?
C31 Ir2A Cl4 159.9(6) . . ?
C33 Ir2A Cl4 98.2(5) . . ?
N2 Ir2A Cl4 88.7(3) . . ?
C32 Ir2A Cl4 130.7(6) . . ?
Cl3 Ir2A Cl4 89.1(2) . . ?
C45 Ir2B C44 38.6(9) . . ?
C45 Ir2B C43 64.1(12) . . ?
C44 Ir2B C43 38.3(12) . . ?
C45 Ir2B C41 39.2(11) . . ?
C44 Ir2B C41 64.9(12) . . ?
C43 Ir2B C41 63.8(13) . . ?
C45 Ir2B N2 96.8(9) . . ?
C44 Ir2B N2 106.5(9) . . ?
C43 Ir2B N2 142.3(12) . . ?
C41 Ir2B N2 122.2(11) . . ?
C45 Ir2B C42 66.6(12) . . ?
C44 Ir2B C42 67.1(12) . . ?
C43 Ir2B C42 40.1(14) . . ?
C41 Ir2B C42 38.6(11) . . ?
N2 Ir2B C42 160.7(11) . . ?
C45 Ir2B Cl4 153.7(9) . . ?
C44 Ir2B Cl4 115.2(8) . . ?
C43 Ir2B Cl4 96.0(11) . . ?
C41 Ir2B Cl4 148.1(10) . . ?
N2 Ir2B Cl4 89.1(4) . . ?
C42 Ir2B Cl4 110.2(10) . . ?
C45 Ir2B Cl3 122.8(10) . . ?
C44 Ir2B Cl3 157.7(8) . . ?
C43 Ir2B Cl3 132.2(12) . . ?
C41 Ir2B Cl3 92.8(9) . . ?
N2 Ir2B Cl3 85.5(4) . . ?
C42 Ir2B Cl3 95.4(10) . . ?
Cl4 Ir2B Cl3 83.1(3) . . ?

loop_
_geom_bond_atom_site_label_1
_geom_bond_atom_site_label_2
_geom_bond_distance
_geom_bond_site_symmetry_2
_geom_bond_publ_flag
Ir1 N1 2.113(6) . ?
Ir1 C21 2.132(7) . ?
Ir1 C23 2.141(8) . ?
Ir1 C22 2.152(8) . ?
Ir1 C24 2.155(8) . ?
Ir1 C25 2.173(8) . ?
Ir1 Cl1 2.401(2) . ?
Ir1 Cl2 2.4165(18) . ?
Cl3 Ir2A 2.322(6) . ?
Cl3 Ir2B 2.562(9) . ?
Cl4 Ir2A 2.408(8) . ?
Cl4 Ir2B 2.442(12) . ?
Cl5 C11 1.745(8) . ?
Cl6 C15 1.759(8) . ?
Cl7 C15 1.756(8) . ?
Cl8 C15 1.758(8) . ?
Cl9 C16 1.755(10) . ?
Cl10 C16 1.760(9) . ?
Cl11 C16 1.767(10) . ?
Cl12 C17 1.754(9) . ?
Cl13 C17 1.759(9) . ?
Cl14 C17 1.750(9) . ?
Cl15 C18 1.747(10) . ?
Cl16 C18 1.775(10) . ?
Cl17 C18 1.747(9) . ?
Cl18 C19 1.761(9) . ?
Cl19 C19 1.755(9) . ?
Cl20 C19 1.758(10) . ?
N1 C5 1.330(9) . ?
N1 C1 1.339(9) . ?
N2 C8 1.330(9) . ?
N2 C9 1.362(10) . ?
N2 Ir2B 2.146(12) . ?
N2 Ir2A 2.203(9) . ?
C1 C2 1.394(10) . ?
C1 H1 0.9500 . ?
C2 C3 1.386(10) . ?
C2 H2 0.9500 . ?
C3 C4 1.411(10) . ?
C3 C6 1.469(11) . ?
C4 C5 1.399(10) . ?
C4 H4 0.9500 . ?
C5 H5 0.9500 . ?
C6 C7 1.372(11) . ?
C6 C14 1.451(11) . ?
C7 C8 1.409(11) . ?
C7 H7 0.9500 . ?
C8 H8 0.9500 . ?
C9 C10 1.416(11) . ?
C9 C14 1.430(11) . ?
C10 C11 1.371(12) . ?
C10 H10 0.9500 . ?
C11 C12 1.402(12) . ?
C12 C13 1.357(11) . ?
C12 H12 0.9500 . ?
C13 C14 1.429(11) . ?
C13 H13 0.9500 . ?
C15 H15 1.0000 . ?
C16 H16 1.0000 . ?
C17 H17 1.0000 . ?
C18 H18 1.0000 . ?
C19 H19 1.0000 . ?
C21 C22 1.413(11) . ?
C21 C25 1.466(10) . ?
C21 C26 1.509(10) . ?
C22 C23 1.441(10) . ?
C22 C27 1.519(11) . ?
C23 C24 1.452(11) . ?
C23 C28 1.497(11) . ?
C24 C25 1.420(11) . ?
C24 C29 1.504(10) . ?
C25 C30 1.490(11) . ?
C26 H26A 0.9800 . ?
C26 H26B 0.9800 . ?
C26 H26C 0.9800 . ?
C27 H27A 0.9800 . ?
C27 H27B 0.9800 . ?
C27 H27C 0.9800 . ?
C28 H28A 0.9800 . ?
C28 H28B 0.9800 . ?
C28 H28C 0.9800 . ?
C29 H29A 0.9800 . ?
C29 H29B 0.9800 . ?
C29 H29C 0.9800 . ?
C30 H30A 0.9800 . ?
C30 H30B 0.9800 . ?
C30 H30C 0.9800 . ?
C31 C32 1.40(2) . ?
C31 C36 1.49(2) . ?
C31 C35 1.50(3) . ?
C31 Ir2A 2.176(19) . ?
C32 C33 1.44(2) . ?
C32 C37 1.45(2) . ?
C32 Ir2A 2.218(17) . ?
C33 C34 1.40(3) . ?
C33 C38 1.50(2) . ?
C33 Ir2A 2.176(17) . ?
C34 C35 1.46(3) . ?
C34 C39 1.50(3) . ?
C34 Ir2A 2.17(2) . ?
C35 C40 1.50(2) . ?
C35 Ir2A 2.167(18) . ?
C36 H36A 0.9800 . ?
C36 H36B 0.9800 . ?
C36 H36C 0.9800 . ?
C37 H37A 0.9800 . ?
C37 H37B 0.9800 . ?
C37 H37C 0.9800 . ?
C38 H38A 0.9800 . ?
C38 H38B 0.9800 . ?
C38 H38C 0.9800 . ?
C39 H39A 0.9800 . ?
C39 H39B 0.9800 . ?
C39 H39C 0.9800 . ?
C40 H40A 0.9800 . ?
C40 H40B 0.9800 . ?
C40 H40C 0.9800 . ?
C41 C45 1.42(4) . ?
C41 C42 1.42(4) . ?
C41 C46 1.54(4) . ?
C41 Ir2B 2.14(3) . ?
C42 C47 1.43(4) . ?
C42 C43 1.47(5) . ?
C42 Ir2B 2.17(3) . ?
C43 C44 1.39(4) . ?
C43 C48 1.51(4) . ?
C43 Ir2B 2.13(4) . ?
C44 C45 1.39(3) . ?
C44 C49 1.51(3) . ?
C44 Ir2B 2.11(3) . ?
C45 C50 1.54(3) . ?
C45 Ir2B 2.08(3) . ?
C46 H46A 0.9800 . ?
C46 H46B 0.9800 . ?
C46 H46C 0.9800 . ?
C47 H47A 0.9800 . ?
C47 H47B 0.9800 . ?
C47 H47C 0.9800 . ?
C48 H48A 0.9800 . ?
C48 H48B 0.9800 . ?
C48 H48C 0.9800 . ?
C49 H49A 0.9800 . ?
C49 H49B 0.9800 . ?
C49 H49C 0.9800 . ?
C50 H50A 0.9800 . ?
C50 H50B 0.9800 . ?
C50 H50C 0.9800 . ?

loop_
_geom_torsion_atom_site_label_1
_geom_torsion_atom_site_label_2
_geom_torsion_atom_site_label_3
_geom_torsion_atom_site_label_4
_geom_torsion
_geom_torsion_site_symmetry_1
_geom_torsion_site_symmetry_2
_geom_torsion_site_symmetry_3
_geom_torsion_site_symmetry_4
_geom_torsion_publ_flag
C5 N1 C1 C2 0.5(11) . . . . ?
Ir1 N1 C1 C2 171.6(6) . . . . ?
N1 C1 C2 C3 1.1(12) . . . . ?
C1 C2 C3 C4 -3.0(11) . . . . ?
C1 C2 C3 C6 173.8(7) . . . . ?
C2 C3 C4 C5 3.4(12) . . . . ?
C6 C3 C4 C5 -173.4(7) . . . . ?
C1 N1 C5 C4 -0.1(12) . . . . ?
Ir1 N1 C5 C4 -171.4(6) . . . . ?
C3 C4 C5 N1 -1.9(12) . . . . ?
C2 C3 C6 C7 -44.4(11) . . . . ?
C4 C3 C6 C7 132.2(8) . . . . ?
C2 C3 C6 C14 138.3(8) . . . . ?
C4 C3 C6 C14 -45.1(11) . . . . ?
C14 C6 C7 C8 1.7(10) . . . . ?
C3 C6 C7 C8 -175.7(7) . . . . ?
C9 N2 C8 C7 -1.9(10) . . . . ?
Ir2B N2 C8 C7 -168.9(6) . . . . ?
Ir2A N2 C8 C7 -173.8(6) . . . . ?
C6 C7 C8 N2 1.1(11) . . . . ?
C8 N2 C9 C10 -177.2(6) . . . . ?
Ir2B N2 C9 C10 -10.4(9) . . . . ?
Ir2A N2 C9 C10 -6.4(9) . . . . ?
C8 N2 C9 C14 -0.2(10) . . . . ?
Ir2B N2 C9 C14 166.7(6) . . . . ?
Ir2A N2 C9 C14 170.7(5) . . . . ?
N2 C9 C10 C11 174.0(6) . . . . ?
C14 C9 C10 C11 -3.2(10) . . . . ?
C9 C10 C11 C12 2.8(11) . . . . ?
C9 C10 C11 Cl5 -175.1(6) . . . . ?
C10 C11 C12 C13 -1.4(12) . . . . ?
Cl5 C11 C12 C13 176.5(6) . . . . ?
C11 C12 C13 C14 0.4(12) . . . . ?
C12 C13 C14 C9 -1.0(11) . . . . ?
C12 C13 C14 C6 -178.5(7) . . . . ?
N2 C9 C14 C13 -174.8(6) . . . . ?
C10 C9 C14 C13 2.3(10) . . . . ?
N2 C9 C14 C6 2.9(10) . . . . ?
C10 C9 C14 C6 180.0(6) . . . . ?
C7 C6 C14 C13 174.0(6) . . . . ?
C3 C6 C14 C13 -8.6(11) . . . . ?
C7 C6 C14 C9 -3.6(10) . . . . ?
C3 C6 C14 C9 173.8(6) . . . . ?
C25 C21 C22 C23 4.3(9) . . . . ?
C26 C21 C22 C23 177.9(8) . . . . ?
Ir1 C21 C22 C23 -58.7(6) . . . . ?
C25 C21 C22 C27 -179.8(8) . . . . ?
C26 C21 C22 C27 -6.2(13) . . . . ?
Ir1 C21 C22 C27 117.2(8) . . . . ?
C25 C21 C22 Ir1 63.0(5) . . . . ?
C26 C21 C22 Ir1 -123.4(8) . . . . ?
C21 C22 C23 C24 -3.9(9) . . . . ?
C27 C22 C23 C24 -179.9(7) . . . . ?
Ir1 C22 C23 C24 -62.6(5) . . . . ?
C21 C22 C23 C28 179.3(8) . . . . ?
C27 C22 C23 C28 3.3(13) . . . . ?
Ir1 C22 C23 C28 120.6(9) . . . . ?
C21 C22 C23 Ir1 58.7(6) . . . . ?
C27 C22 C23 Ir1 -117.3(8) . . . . ?
C22 C23 C24 C25 2.0(9) . . . . ?
C28 C23 C24 C25 178.9(8) . . . . ?
Ir1 C23 C24 C25 -60.6(6) . . . . ?
C22 C23 C24 C29 -177.4(8) . . . . ?
C28 C23 C24 C29 -0.5(14) . . . . ?
Ir1 C23 C24 C29 120.0(8) . . . . ?
C22 C23 C24 Ir1 62.6(5) . . . . ?
C28 C23 C24 Ir1 -120.6(8) . . . . ?
C23 C24 C25 C21 0.6(9) . . . . ?
C29 C24 C25 C21 180.0(8) . . . . ?
Ir1 C24 C25 C21 -58.9(5) . . . . ?
C23 C24 C25 C30 -178.8(8) . . . . ?
C29 C24 C25 C30 0.6(14) . . . . ?
Ir1 C24 C25 C30 121.7(9) . . . . ?
C23 C24 C25 Ir1 59.5(6) . . . . ?
C29 C24 C25 Ir1 -121.1(8) . . . . ?
C22 C21 C25 C24 -3.0(9) . . . . ?
C26 C21 C25 C24 -176.8(8) . . . . ?
Ir1 C21 C25 C24 60.0(6) . . . . ?
C22 C21 C25 C30 176.4(8) . . . . ?
C26 C21 C25 C30 2.6(13) . . . . ?
Ir1 C21 C25 C30 -120.7(8) . . . . ?
C22 C21 C25 Ir1 -62.9(5) . . . . ?
C26 C21 C25 Ir1 123.3(8) . . . . ?
C36 C31 C32 C33 176.9(17) . . . . ?
C35 C31 C32 C33 1.8(17) . . . . ?
Ir2A C31 C32 C33 -59.6(10) . . . . ?
C36 C31 C32 C37 -2(3) . . . . ?
C35 C31 C32 C37 -177.4(14) . . . . ?
Ir2A C31 C32 C37 121.2(15) . . . . ?
C36 C31 C32 Ir2A -123.5(19) . . . . ?
C35 C31 C32 Ir2A 61.4(11) . . . . ?
C31 C32 C33 C34 0.4(18) . . . . ?
C37 C32 C33 C34 179.6(16) . . . . ?
Ir2A C32 C33 C34 -59.6(12) . . . . ?
C31 C32 C33 C38 179.8(14) . . . . ?
C37 C32 C33 C38 -1(2) . . . . ?
Ir2A C32 C33 C38 119.8(14) . . . . ?
C31 C32 C33 Ir2A 60.0(11) . . . . ?
C37 C32 C33 Ir2A -120.8(16) . . . . ?
C32 C33 C34 C35 -2.4(19) . . . . ?
C38 C33 C34 C35 178.2(15) . . . . ?
Ir2A C33 C34 C35 -62.9(12) . . . . ?
C32 C33 C34 C39 -174.7(16) . . . . ?
C38 C33 C34 C39 6(3) . . . . ?
Ir2A C33 C34 C39 124.8(18) . . . . ?
C32 C33 C34 Ir2A 60.4(11) . . . . ?
C38 C33 C34 Ir2A -118.9(16) . . . . ?
C33 C34 C35 C40 -172.4(15) . . . . ?
C39 C34 C35 C40 -1(3) . . . . ?
Ir2A C34 C35 C40 123.9(16) . . . . ?
C33 C34 C35 C31 3.4(19) . . . . ?
C39 C34 C35 C31 175.2(16) . . . . ?
Ir2A C34 C35 C31 -60.3(11) . . . . ?
C33 C34 C35 Ir2A 63.7(12) . . . . ?
C39 C34 C35 Ir2A -124.5(19) . . . . ?
C32 C31 C35 C34 -3.3(18) . . . . ?
C36 C31 C35 C34 -178.9(16) . . . . ?
Ir2A C31 C35 C34 60.5(12) . . . . ?
C32 C31 C35 C40 172.7(14) . . . . ?
C36 C31 C35 C40 -3(2) . . . . ?
Ir2A C31 C35 C40 -123.6(15) . . . . ?
C32 C31 C35 Ir2A -63.8(11) . . . . ?
C36 C31 C35 Ir2A 120.7(16) . . . . ?
C45 C41 C42 C47 -175(3) . . . . ?
C46 C41 C42 C47 7(5) . . . . ?
Ir2B C41 C42 C47 127(3) . . . . ?
C45 C41 C42 C43 -4(3) . . . . ?
C46 C41 C42 C43 179(2) . . . . ?
Ir2B C41 C42 C43 -61.2(18) . . . . ?
C45 C41 C42 Ir2B 57.5(19) . . . . ?
C46 C41 C42 Ir2B -120(3) . . . . ?
C41 C42 C43 C44 3(3) . . . . ?
C47 C42 C43 C44 174(3) . . . . ?
Ir2B C42 C43 C44 -59(2) . . . . ?
C41 C42 C43 C48 -179(3) . . . . ?
C47 C42 C43 C48 -8(5) . . . . ?
Ir2B C42 C43 C48 119(3) . . . . ?
C41 C42 C43 Ir2B 61.9(18) . . . . ?
C47 C42 C43 Ir2B -127(3) . . . . ?
C42 C43 C44 C45 -1(3) . . . . ?
C48 C43 C44 C45 -179(3) . . . . ?
Ir2B C43 C44 C45 -60.7(17) . . . . ?
C42 C43 C44 C49 -169(2) . . . . ?
C48 C43 C44 C49 13(4) . . . . ?
Ir2B C43 C44 C49 132(2) . . . . ?
C42 C43 C44 Ir2B 60(2) . . . . ?
C48 C43 C44 Ir2B -119(3) . . . . ?
C43 C44 C45 C41 -2(3) . . . . ?
C49 C44 C45 C41 166(2) . . . . ?
Ir2B C44 C45 C41 -63.5(18) . . . . ?
C43 C44 C45 C50 -180(2) . . . . ?
C49 C44 C45 C50 -12(3) . . . . ?
Ir2B C44 C45 C50 118(2) . . . . ?
C43 C44 C45 Ir2B 62.0(18) . . . . ?
C49 C44 C45 Ir2B -130(2) . . . . ?
C42 C41 C45 C44 3(3) . . . . ?
C46 C41 C45 C44 -179(2) . . . . ?
Ir2B C41 C45 C44 63.1(17) . . . . ?
C42 C41 C45 C50 -179(2) . . . . ?
C46 C41 C45 C50 -1(4) . . . . ?
Ir2B C41 C45 C50 -119(2) . . . . ?
C42 C41 C45 Ir2B -60(2) . . . . ?
C46 C41 C45 Ir2B 118(2) . . . . ?
